data_7131062
loop_
_publ_author_name
'Tan, Jingjie'
'Hu, Chaopeng'
'Yang, Xin'
'Ju, Shaoying'
'Cao, Levy L.'
'Wu, Yile'
'Liu, Liu Leo'
'Stephan, Douglas W.'

_publ_section_title
;
 Structure and reactivity studies of the aluminum analogue of Piers'
 borane [HAl(C<sub>6</sub>F<sub>5</sub>)<sub>2</sub>]<sub>3</sub>.
;
_journal_issue 3
_journal_name_full 'Chemical communications (Cambridge, England)'
_journal_page_first 282
_journal_page_last 285
_journal_paper_doi 10.1039/d2cc06075b
_journal_volume 59
_journal_year 2023
_chemical_formula_moiety 'C26 H21 Al F10 N4'
_chemical_formula_sum 'C26 H21 Al F10 N4'
_chemical_formula_weight 606.45
_chemical_properties_physical Air-sensitive,Moisture-sensitive
_space_group_crystal_system monoclinic
_space_group_IT_number 14
_space_group_name_Hall '-P 2ybc'
_space_group_name_H-M_alt 'P 1 21/c 1'
_atom_sites_solution_hydrogens mixed
_atom_sites_solution_primary dual
_audit_creation_date 2022-05-29
_audit_creation_method
;
Olex2 1.5
(compiled 2022.04.07 svn.rca3783a0 for OlexSys, GUI svn.r6498)
;
_audit_update_record
;
2022-05-29 deposited with the CCDC.	2022-12-01 downloaded from the CCDC.
;
_cell_angle_alpha 90
_cell_angle_beta 113.369(2)
_cell_angle_gamma 90
_cell_formula_units_Z 4
_cell_length_a 11.6102(5)
_cell_length_b 25.9241(10)
_cell_length_c 11.8202(5)
_cell_measurement_reflns_used 9928
_cell_measurement_temperature 150.15
_cell_measurement_theta_max 24.68
_cell_measurement_theta_min 2.45
_cell_volume 3265.9(2)
_computing_molecular_graphics 'Olex2 1.5 (Dolomanov et al., 2009)'
_computing_publication_material 'Olex2 1.5 (Dolomanov et al., 2009)'
_computing_structure_refinement 'SHELXL 2018/3 (Sheldrick, 2015)'
_computing_structure_solution 'SHELXT 2014/4 (Sheldrick, 2014)'
_diffrn_ambient_temperature 150.15
_diffrn_measured_fraction_theta_full 0.997
_diffrn_measured_fraction_theta_max 0.998
_diffrn_measurement_device_type 'Bruker APEX-II CCD'
_diffrn_measurement_method '\f and \w scans'
_diffrn_radiation_type MoK\a
_diffrn_radiation_wavelength 0.71073
_diffrn_reflns_av_R_equivalents 0.1038
_diffrn_reflns_av_unetI/netI 0.0669
_diffrn_reflns_Laue_measured_fraction_full 0.997
_diffrn_reflns_Laue_measured_fraction_max 0.998
_diffrn_reflns_limit_h_max 15
_diffrn_reflns_limit_h_min -15
_diffrn_reflns_limit_k_max 34
_diffrn_reflns_limit_k_min -34
_diffrn_reflns_limit_l_max 15
_diffrn_reflns_limit_l_min -15
_diffrn_reflns_number 73655
_diffrn_reflns_point_group_measured_fraction_full 0.997
_diffrn_reflns_point_group_measured_fraction_max 0.998
_diffrn_reflns_theta_full 25.242
_diffrn_reflns_theta_max 28.283
_diffrn_reflns_theta_min 2.035
_diffrn_standards_number 0
_exptl_absorpt_coefficient_mu 0.139
_exptl_absorpt_correction_T_max 0.7458
_exptl_absorpt_correction_T_min 0.6649
_exptl_absorpt_correction_type multi-scan
_exptl_absorpt_process_details
;
SADABS-2014/5 (Bruker,2014/5) was used for absorption correction.
wR2(int) was 0.0718 before and 0.0566 after correction.
The Ratio of minimum to maximum transmission is 0.8915.
The \l/2 correction factor is 0.00150.
;
_exptl_crystal_colour colorless
_exptl_crystal_density_diffrn 1.233
_exptl_crystal_description block
_exptl_crystal_F_000 1232
_refine_diff_density_max 0.589
_refine_diff_density_min -0.276
_refine_diff_density_rms 0.064
_refine_ls_extinction_method none
_refine_ls_goodness_of_fit_ref 1.003
_refine_ls_hydrogen_treatment mixed
_refine_ls_matrix_type full
_refine_ls_number_parameters 373
_refine_ls_number_reflns 8091
_refine_ls_number_restraints 0
_refine_ls_restrained_S_all 1.003
_refine_ls_R_factor_all 0.1143
_refine_ls_R_factor_gt 0.0591
_refine_ls_shift/su_max 0.001
_refine_ls_shift/su_mean 0.000
_refine_ls_structure_factor_coef Fsqd
_refine_ls_weighting_details 'w=1/[\s^2^(Fo^2^)+(0.0945P)^2^+0.4971P] where P=(Fo^2^+2Fc^2^)/3'
_refine_ls_weighting_scheme calc
_refine_ls_wR_factor_gt 0.1518
_refine_ls_wR_factor_ref 0.1770
_reflns_Friedel_coverage 0.000
_reflns_number_gt 4448
_reflns_number_total 8091
_reflns_threshold_expression 'I > 2\s(I)'
_cod_data_source_file d2cc06075b2.cif
_cod_data_source_block final_a_sq
_cod_depositor_comments 'Adding full bibliography for 7131059--7131063.cif.'
_cod_database_code 7131062
_shelx_shelxl_version_number 2018/3
_shelx_space_group_comment
;
The symmetry employed for this shelxl refinement is uniquely defined
by the following loop, which should always be used as a source of
symmetry information in preference to the above space-group names.
They are only intended as comments.
;
_olex2_refinement_description
;
1. Fixed Uiso
 At 1.2 times of:
  All C(H) groups
 At 1.5 times of:
  All C(H,H,H) groups, All Al(H) groups
2.a Me refined with riding coordinates:
 C18(H18A,H18B,H18C), C19(H19A,H19B,H19C), C25(H25A,H25B,H25C), C26(H26A,H26B,
 H26C)
2.b Aromatic/amide H refined with riding coordinates:
 C13(H13), C14(H14), C16(H16), C17(H17), C20(H20), C21(H21), C23(H23), C24(H24)
;
_smtbx_masks_void_probe_radius 1.2
_smtbx_masks_void_truncation_radius 1.2
_olex2_submission_special_instructions 'No special instructions were received'

loop_
_space_group_symop_operation_xyz
'x, y, z'
'-x, y+1/2, -z+1/2'
'-x, -y, -z'
'x, -y-1/2, z-1/2'

loop_
_atom_site_label
_atom_site_type_symbol
_atom_site_fract_x
_atom_site_fract_y
_atom_site_fract_z
_atom_site_U_iso_or_equiv
_atom_site_adp_type
_atom_site_occupancy
_atom_site_site_symmetry_order
_atom_site_calc_flag
_atom_site_refinement_flags_posn
_atom_site_refinement_flags_adp
_atom_site_refinement_flags_occupancy
_atom_site_disorder_assembly
_atom_site_disorder_group
Al1 Al 0.74703(7) 0.35515(3) 0.26634(6) 0.02601(19) Uani 1 1 d . . . . .
H H 0.757(2) 0.2851(10) 0.286(2) 0.039 Uiso 1 1 d . U . . .
N1 N 0.80362(19) 0.35077(8) 0.11829(18) 0.0285(5) Uani 1 1 d . . . . .
N2 N 0.9575(3) 0.34078(11) -0.1468(2) 0.0511(7) Uani 1 1 d . . . . .
N3 N 0.69111(18) 0.35825(8) 0.41400(18) 0.0268(5) Uani 1 1 d . . . . .
N4 N 0.5676(2) 0.36061(9) 0.7018(2) 0.0438(6) Uani 1 1 d . . . . .
F1 F 0.52801(15) 0.30273(5) 0.05871(14) 0.0417(4) Uani 1 1 d . . . . .
F2 F 0.30700(16) 0.33312(7) -0.10795(16) 0.0555(5) Uani 1 1 d . . . . .
F3 F 0.23363(15) 0.43360(7) -0.11528(16) 0.0552(5) Uani 1 1 d . . . . .
F4 F 0.38579(15) 0.50214(6) 0.04930(15) 0.0439(4) Uani 1 1 d . . . . .
F5 F 0.60647(15) 0.47284(5) 0.21745(14) 0.0404(4) Uani 1 1 d . . . . .
F6 F 0.97854(14) 0.32607(6) 0.50242(13) 0.0398(4) Uani 1 1 d . . . . .
F7 F 1.19715(16) 0.37147(7) 0.63263(15) 0.0534(5) Uani 1 1 d . . . . .
F8 F 1.24681(15) 0.46797(7) 0.57135(16) 0.0533(5) Uani 1 1 d . . . . .
F9 F 1.07313(16) 0.51763(6) 0.37744(16) 0.0499(5) Uani 1 1 d . . . . .
F10 F 0.85525(15) 0.47230(6) 0.24270(15) 0.0471(4) Uani 1 1 d . . . . .
C1 C 0.5804(2) 0.38613(9) 0.1483(2) 0.0254(5) Uani 1 1 d . . . . .
C2 C 0.4967(2) 0.35330(9) 0.0608(2) 0.0302(6) Uani 1 1 d . . . . .
C3 C 0.3820(2) 0.36782(10) -0.0271(2) 0.0348(6) Uani 1 1 d . . . . .
C4 C 0.3447(2) 0.41819(10) -0.0313(2) 0.0348(6) Uani 1 1 d . . . . .
C5 C 0.4221(2) 0.45246(10) 0.0528(2) 0.0313(6) Uani 1 1 d . . . . .
C6 C 0.5360(2) 0.43596(10) 0.1389(2) 0.0278(5) Uani 1 1 d . . . . .
C7 C 0.9049(2) 0.39694(9) 0.3653(2) 0.0271(5) Uani 1 1 d . . . . .
C8 C 0.9979(2) 0.37413(9) 0.4666(2) 0.0298(6) Uani 1 1 d . . . . .
C9 C 1.1117(2) 0.39642(10) 0.5367(2) 0.0338(6) Uani 1 1 d . . . . .
C10 C 1.1367(2) 0.44485(10) 0.5063(2) 0.0347(6) Uani 1 1 d . . . . .
C11 C 1.0485(3) 0.46976(9) 0.4072(3) 0.0337(6) Uani 1 1 d . . . . .
C12 C 0.9372(2) 0.44521(10) 0.3400(2) 0.0299(6) Uani 1 1 d . . . . .
C13 C 0.7992(3) 0.39011(11) 0.0421(2) 0.0386(7) Uani 1 1 d . . . . .
H13 H 0.760038 0.421200 0.050615 0.046 Uiso 1 1 calc R U . . .
C14 C 0.8466(3) 0.38845(11) -0.0459(2) 0.0407(7) Uani 1 1 d . . . . .
H14 H 0.839225 0.417721 -0.096685 0.049 Uiso 1 1 calc R U . . .
C15 C 0.9064(3) 0.34375(11) -0.0624(2) 0.0373(7) Uani 1 1 d . . . . .
C16 C 0.9085(3) 0.30218(11) 0.0146(3) 0.0434(7) Uani 1 1 d . . . . .
H16 H 0.944806 0.270239 0.006857 0.052 Uiso 1 1 calc R U . . .
C17 C 0.8583(3) 0.30768(10) 0.1005(2) 0.0361(6) Uani 1 1 d . . . . .
H17 H 0.862408 0.278853 0.151595 0.043 Uiso 1 1 calc R U . . .
C18 C 0.9560(3) 0.38483(15) -0.2240(3) 0.0630(10) Uani 1 1 d . . . . .
H18A H 0.997080 0.375421 -0.279214 0.094 Uiso 1 1 calc R U . . .
H18B H 0.868975 0.394952 -0.272970 0.094 Uiso 1 1 calc R U . . .
H18C H 1.000849 0.413758 -0.171683 0.094 Uiso 1 1 calc R U . . .
C19 C 1.0233(4) 0.29315(15) -0.1557(4) 0.0755(12) Uani 1 1 d . . . . .
H19A H 1.054744 0.297086 -0.220903 0.113 Uiso 1 1 calc R U . . .
H19B H 1.093790 0.286798 -0.076920 0.113 Uiso 1 1 calc R U . . .
H19C H 0.964903 0.263979 -0.175306 0.113 Uiso 1 1 calc R U . . .
C20 C 0.6602(3) 0.40250(10) 0.4550(2) 0.0342(6) Uani 1 1 d . . . . .
H20 H 0.666733 0.433779 0.416085 0.041 Uiso 1 1 calc R U . . .
C21 C 0.6198(3) 0.40522(11) 0.5492(2) 0.0377(7) Uani 1 1 d . . . . .
H21 H 0.599856 0.437706 0.573978 0.045 Uiso 1 1 calc R U . . .
C22 C 0.6080(2) 0.35981(10) 0.6094(2) 0.0323(6) Uani 1 1 d . . . . .
C23 C 0.6435(3) 0.31382(10) 0.5683(3) 0.0369(6) Uani 1 1 d . . . . .
H23 H 0.640850 0.281901 0.606663 0.044 Uiso 1 1 calc R U . . .
C24 C 0.6816(3) 0.31538(10) 0.4734(2) 0.0335(6) Uani 1 1 d . . . . .
H24 H 0.703305 0.283576 0.447021 0.040 Uiso 1 1 calc R U . . .
C25 C 0.5270(3) 0.40851(13) 0.7390(3) 0.0550(9) Uani 1 1 d . . . . .
H25A H 0.501025 0.401590 0.806980 0.082 Uiso 1 1 calc R U . . .
H25B H 0.596483 0.433255 0.766074 0.082 Uiso 1 1 calc R U . . .
H25C H 0.456101 0.422899 0.669039 0.082 Uiso 1 1 calc R U . . .
C26 C 0.5543(4) 0.31295(13) 0.7613(3) 0.0595(9) Uani 1 1 d . . . . .
H26A H 0.524088 0.321005 0.825775 0.089 Uiso 1 1 calc R U . . .
H26B H 0.494130 0.290192 0.699938 0.089 Uiso 1 1 calc R U . . .
H26C H 0.635912 0.295656 0.798117 0.089 Uiso 1 1 calc R U . . .

loop_
_atom_site_aniso_label
_atom_site_aniso_U_11
_atom_site_aniso_U_22
_atom_site_aniso_U_33
_atom_site_aniso_U_23
_atom_site_aniso_U_13
_atom_site_aniso_U_12
Al1 0.0280(4) 0.0207(4) 0.0281(4) 0.0018(3) 0.0099(3) 0.0013(3)
N1 0.0275(11) 0.0282(12) 0.0287(10) 0.0023(9) 0.0101(9) 0.0023(9)
N2 0.0539(17) 0.0661(19) 0.0429(14) -0.0058(13) 0.0292(13) -0.0117(14)
N3 0.0284(11) 0.0200(11) 0.0313(11) -0.0009(9) 0.0111(9) -0.0012(9)
N4 0.0559(16) 0.0421(15) 0.0441(13) -0.0043(11) 0.0311(13) -0.0001(12)
F1 0.0466(10) 0.0233(8) 0.0455(9) -0.0045(7) 0.0078(8) 0.0031(7)
F2 0.0441(10) 0.0455(11) 0.0542(10) -0.0069(8) -0.0047(8) -0.0083(8)
F3 0.0324(9) 0.0529(11) 0.0599(11) 0.0096(9) -0.0032(8) 0.0083(8)
F4 0.0427(10) 0.0277(9) 0.0588(11) 0.0064(7) 0.0176(8) 0.0103(7)
F5 0.0409(9) 0.0256(8) 0.0448(9) -0.0058(7) 0.0063(7) -0.0006(7)
F6 0.0431(9) 0.0277(9) 0.0410(9) 0.0111(7) 0.0085(7) -0.0026(7)
F7 0.0416(10) 0.0531(11) 0.0437(9) 0.0084(8) -0.0062(8) 0.0003(8)
F8 0.0376(10) 0.0472(11) 0.0630(11) -0.0116(8) 0.0071(9) -0.0145(8)
F9 0.0516(11) 0.0286(9) 0.0724(12) 0.0042(8) 0.0279(9) -0.0107(8)
F10 0.0409(10) 0.0354(9) 0.0558(10) 0.0205(8) 0.0093(8) 0.0053(7)
C1 0.0276(13) 0.0243(13) 0.0264(12) 0.0006(10) 0.0129(10) 0.0009(10)
C2 0.0366(15) 0.0218(13) 0.0343(13) 0.0007(11) 0.0163(12) 0.0032(11)
C3 0.0301(14) 0.0328(15) 0.0336(14) -0.0024(11) 0.0043(12) -0.0059(12)
C4 0.0265(14) 0.0353(16) 0.0372(15) 0.0093(12) 0.0068(12) 0.0046(12)
C5 0.0321(14) 0.0238(14) 0.0402(14) 0.0049(11) 0.0166(12) 0.0055(11)
C6 0.0281(13) 0.0241(13) 0.0307(13) -0.0022(10) 0.0112(11) -0.0033(11)
C7 0.0288(13) 0.0267(13) 0.0276(12) 0.0002(10) 0.0132(11) 0.0010(11)
C8 0.0373(15) 0.0219(13) 0.0313(13) 0.0004(10) 0.0149(12) -0.0015(11)
C9 0.0302(14) 0.0347(15) 0.0315(13) 0.0000(11) 0.0069(12) 0.0029(12)
C10 0.0283(14) 0.0323(15) 0.0415(15) -0.0090(12) 0.0118(12) -0.0076(12)
C11 0.0386(16) 0.0208(14) 0.0484(16) -0.0013(11) 0.0242(14) -0.0065(12)
C12 0.0302(14) 0.0249(14) 0.0351(13) 0.0059(11) 0.0133(11) 0.0040(11)
C13 0.0419(16) 0.0365(16) 0.0392(15) 0.0120(12) 0.0182(13) 0.0117(13)
C14 0.0413(17) 0.0444(18) 0.0375(15) 0.0124(13) 0.0167(13) 0.0034(14)
C15 0.0358(15) 0.0469(17) 0.0290(13) -0.0069(12) 0.0125(12) -0.0091(13)
C16 0.056(2) 0.0350(17) 0.0491(17) -0.0061(13) 0.0312(16) 0.0030(14)
C17 0.0450(16) 0.0270(14) 0.0384(15) 0.0035(11) 0.0186(13) 0.0023(13)
C18 0.052(2) 0.097(3) 0.0441(18) 0.0063(18) 0.0230(16) -0.019(2)
C19 0.089(3) 0.079(3) 0.091(3) -0.035(2) 0.070(3) -0.028(2)
C20 0.0461(16) 0.0240(14) 0.0343(14) 0.0035(11) 0.0177(13) 0.0025(12)
C21 0.0451(17) 0.0301(15) 0.0402(15) -0.0028(12) 0.0193(14) 0.0062(13)
C22 0.0267(13) 0.0369(16) 0.0329(13) -0.0038(11) 0.0112(11) -0.0029(12)
C23 0.0489(17) 0.0237(14) 0.0434(16) -0.0004(11) 0.0241(14) -0.0053(12)
C24 0.0449(17) 0.0214(14) 0.0391(15) -0.0011(11) 0.0219(13) -0.0004(12)
C25 0.058(2) 0.064(2) 0.0510(19) -0.0019(16) 0.0302(17) 0.0163(17)
C26 0.080(3) 0.059(2) 0.057(2) -0.0016(17) 0.046(2) -0.0147(19)

loop_
_atom_type_symbol
_atom_type_description
_atom_type_scat_dispersion_real
_atom_type_scat_dispersion_imag
_atom_type_scat_source
C C 0.0033 0.0016 'International Tables Vol C Tables 4.2.6.8 and 6.1.1.4'
H H 0.0000 0.0000 'International Tables Vol C Tables 4.2.6.8 and 6.1.1.4'
Al Al 0.0645 0.0514 'International Tables Vol C Tables 4.2.6.8 and 6.1.1.4'
F F 0.0171 0.0103 'International Tables Vol C Tables 4.2.6.8 and 6.1.1.4'
N N 0.0061 0.0033 'International Tables Vol C Tables 4.2.6.8 and 6.1.1.4'

loop_
_geom_angle_atom_site_label_1
_geom_angle_atom_site_label_2
_geom_angle_atom_site_label_3
_geom_angle
_geom_angle_site_symmetry_1
_geom_angle_site_symmetry_3
_geom_angle_publ_flag
N1 Al1 H 91.4(8) . . ?
N3 Al1 H 87.7(8) . . ?
N3 Al1 N1 179.10(9) . . ?
C1 Al1 H 118.1(8) . . ?
C1 Al1 N1 88.66(9) . . ?
C1 Al1 N3 91.81(9) . . ?
C1 Al1 C7 124.81(10) . . ?
C7 Al1 H 117.1(8) . . ?
C7 Al1 N1 89.95(9) . . ?
C7 Al1 N3 90.41(9) . . ?
C13 N1 Al1 125.00(18) . . ?
C17 N1 Al1 119.92(17) . . ?
C17 N1 C13 114.9(2) . . ?
C15 N2 C18 121.2(3) . . ?
C15 N2 C19 119.4(3) . . ?
C18 N2 C19 119.3(2) . . ?
C20 N3 Al1 123.21(16) . . ?
C24 N3 Al1 121.45(16) . . ?
C24 N3 C20 115.3(2) . . ?
C22 N4 C25 121.1(2) . . ?
C22 N4 C26 120.9(2) . . ?
C25 N4 C26 117.8(2) . . ?
C2 C1 Al1 117.29(18) . . ?
C6 C1 Al1 130.10(18) . . ?
C6 C1 C2 112.6(2) . . ?
F1 C2 C1 119.2(2) . . ?
F1 C2 C3 115.7(2) . . ?
C3 C2 C1 125.0(2) . . ?
F2 C3 C2 120.8(2) . . ?
F2 C3 C4 120.2(2) . . ?
C4 C3 C2 119.0(2) . . ?
F3 C4 C3 120.6(2) . . ?
F3 C4 C5 120.4(2) . . ?
C5 C4 C3 119.0(2) . . ?
F4 C5 C4 119.3(2) . . ?
F4 C5 C6 121.0(2) . . ?
C4 C5 C6 119.7(2) . . ?
F5 C6 C1 120.0(2) . . ?
F5 C6 C5 115.3(2) . . ?
C5 C6 C1 124.6(2) . . ?
C8 C7 Al1 118.73(18) . . ?
C12 C7 Al1 128.14(19) . . ?
C12 C7 C8 113.0(2) . . ?
F6 C8 C7 119.4(2) . . ?
F6 C8 C9 115.7(2) . . ?
C9 C8 C7 124.9(2) . . ?
F7 C9 C8 121.2(2) . . ?
F7 C9 C10 120.1(2) . . ?
C10 C9 C8 118.7(2) . . ?
F8 C10 C9 120.8(2) . . ?
F8 C10 C11 119.8(2) . . ?
C9 C10 C11 119.4(2) . . ?
F9 C11 C10 119.4(2) . . ?
F9 C11 C12 121.5(2) . . ?
C10 C11 C12 119.1(2) . . ?
F10 C12 C7 119.6(2) . . ?
F10 C12 C11 115.5(2) . . ?
C7 C12 C11 124.9(2) . . ?
N1 C13 H13 117.7 . . ?
N1 C13 C14 124.7(3) . . ?
C14 C13 H13 117.7 . . ?
C13 C14 H14 119.8 . . ?
C13 C14 C15 120.4(3) . . ?
C15 C14 H14 119.8 . . ?
N2 C15 C14 122.4(3) . . ?
N2 C15 C16 122.4(3) . . ?
C14 C15 C16 115.2(2) . . ?
C15 C16 H16 120.0 . . ?
C17 C16 C15 120.0(3) . . ?
C17 C16 H16 120.0 . . ?
N1 C17 C16 124.9(3) . . ?
N1 C17 H17 117.6 . . ?
C16 C17 H17 117.6 . . ?
N2 C18 H18A 109.5 . . ?
N2 C18 H18B 109.5 . . ?
N2 C18 H18C 109.5 . . ?
H18A C18 H18B 109.5 . . ?
H18A C18 H18C 109.5 . . ?
H18B C18 H18C 109.5 . . ?
N2 C19 H19A 109.5 . . ?
N2 C19 H19B 109.5 . . ?
N2 C19 H19C 109.5 . . ?
H19A C19 H19B 109.5 . . ?
H19A C19 H19C 109.5 . . ?
H19B C19 H19C 109.5 . . ?
N3 C20 H20 117.9 . . ?
N3 C20 C21 124.1(2) . . ?
C21 C20 H20 117.9 . . ?
C20 C21 H21 120.0 . . ?
C20 C21 C22 120.0(2) . . ?
C22 C21 H21 120.0 . . ?
N4 C22 C21 122.1(2) . . ?
N4 C22 C23 122.4(2) . . ?
C23 C22 C21 115.6(2) . . ?
C22 C23 H23 120.2 . . ?
C24 C23 C22 119.7(2) . . ?
C24 C23 H23 120.2 . . ?
N3 C24 C23 125.2(2) . . ?
N3 C24 H24 117.4 . . ?
C23 C24 H24 117.4 . . ?
N4 C25 H25A 109.5 . . ?
N4 C25 H25B 109.5 . . ?
N4 C25 H25C 109.5 . . ?
H25A C25 H25B 109.5 . . ?
H25A C25 H25C 109.5 . . ?
H25B C25 H25C 109.5 . . ?
N4 C26 H26A 109.5 . . ?
N4 C26 H26B 109.5 . . ?
N4 C26 H26C 109.5 . . ?
H26A C26 H26B 109.5 . . ?
H26A C26 H26C 109.5 . . ?
H26B C26 H26C 109.5 . . ?

loop_
_geom_bond_atom_site_label_1
_geom_bond_atom_site_label_2
_geom_bond_distance
_geom_bond_site_symmetry_2
_geom_bond_publ_flag
Al1 H 1.83(3) . ?
Al1 N1 2.102(2) . ?
Al1 N3 2.091(2) . ?
Al1 C1 2.048(3) . ?
Al1 C7 2.050(3) . ?
N1 C13 1.348(3) . ?
N1 C17 1.342(3) . ?
N2 C15 1.350(3) . ?
N2 C18 1.457(4) . ?
N2 C19 1.477(4) . ?
N3 C20 1.348(3) . ?
N3 C24 1.342(3) . ?
N4 C22 1.348(3) . ?
N4 C25 1.457(4) . ?
N4 C26 1.460(4) . ?
F1 C2 1.363(3) . ?
F2 C3 1.349(3) . ?
F3 C4 1.339(3) . ?
F4 C5 1.350(3) . ?
F5 C6 1.358(3) . ?
F6 C8 1.363(3) . ?
F7 C9 1.340(3) . ?
F8 C10 1.343(3) . ?
F9 C11 1.351(3) . ?
F10 C12 1.362(3) . ?
C1 C2 1.393(3) . ?
C1 C6 1.379(3) . ?
C2 C3 1.377(4) . ?
C3 C4 1.371(4) . ?
C4 C5 1.369(4) . ?
C5 C6 1.379(3) . ?
C7 C8 1.387(3) . ?
C7 C12 1.373(3) . ?
C8 C9 1.378(4) . ?
C9 C10 1.369(4) . ?
C10 C11 1.373(4) . ?
C11 C12 1.375(4) . ?
C13 H13 0.9500 . ?
C13 C14 1.357(4) . ?
C14 H14 0.9500 . ?
C14 C15 1.404(4) . ?
C15 C16 1.405(4) . ?
C16 H16 0.9500 . ?
C16 C17 1.364(4) . ?
C17 H17 0.9500 . ?
C18 H18A 0.9800 . ?
C18 H18B 0.9800 . ?
C18 H18C 0.9800 . ?
C19 H19A 0.9800 . ?
C19 H19B 0.9800 . ?
C19 H19C 0.9800 . ?
C20 H20 0.9500 . ?
C20 C21 1.371(3) . ?
C21 H21 0.9500 . ?
C21 C22 1.410(4) . ?
C22 C23 1.410(4) . ?
C23 H23 0.9500 . ?
C23 C24 1.360(3) . ?
C24 H24 0.9500 . ?
C25 H25A 0.9800 . ?
C25 H25B 0.9800 . ?
C25 H25C 0.9800 . ?
C26 H26A 0.9800 . ?
C26 H26B 0.9800 . ?
C26 H26C 0.9800 . ?

loop_
_geom_torsion_atom_site_label_1
_geom_torsion_atom_site_label_2
_geom_torsion_atom_site_label_3
_geom_torsion_atom_site_label_4
_geom_torsion
_geom_torsion_site_symmetry_1
_geom_torsion_site_symmetry_2
_geom_torsion_site_symmetry_3
_geom_torsion_site_symmetry_4
_geom_torsion_publ_flag
Al1 N1 C13 C14 173.5(2) . . . . ?
Al1 N1 C17 C16 -174.0(2) . . . . ?
Al1 N3 C20 C21 178.0(2) . . . . ?
Al1 N3 C24 C23 -178.5(2) . . . . ?
Al1 C1 C2 F1 0.9(3) . . . . ?
Al1 C1 C2 C3 -178.6(2) . . . . ?
Al1 C1 C6 F5 -1.0(3) . . . . ?
Al1 C1 C6 C5 178.46(19) . . . . ?
Al1 C7 C8 F6 -4.2(3) . . . . ?
Al1 C7 C8 C9 175.8(2) . . . . ?
Al1 C7 C12 F10 4.5(3) . . . . ?
Al1 C7 C12 C11 -176.18(19) . . . . ?
N1 C13 C14 C15 -0.5(4) . . . . ?
N2 C15 C16 C17 178.3(3) . . . . ?
N3 C20 C21 C22 -0.3(4) . . . . ?
N4 C22 C23 C24 178.9(3) . . . . ?
F1 C2 C3 F2 0.7(4) . . . . ?
F1 C2 C3 C4 -179.5(2) . . . . ?
F2 C3 C4 F3 0.0(4) . . . . ?
F2 C3 C4 C5 179.3(2) . . . . ?
F3 C4 C5 F4 -0.7(4) . . . . ?
F3 C4 C5 C6 179.8(2) . . . . ?
F4 C5 C6 F5 -0.1(3) . . . . ?
F4 C5 C6 C1 -179.6(2) . . . . ?
F6 C8 C9 F7 0.8(4) . . . . ?
F6 C8 C9 C10 -179.5(2) . . . . ?
F7 C9 C10 F8 0.3(4) . . . . ?
F7 C9 C10 C11 179.6(2) . . . . ?
F8 C10 C11 F9 -0.9(4) . . . . ?
F8 C10 C11 C12 178.8(2) . . . . ?
F9 C11 C12 F10 0.1(4) . . . . ?
F9 C11 C12 C7 -179.2(2) . . . . ?
C1 C2 C3 F2 -179.8(2) . . . . ?
C1 C2 C3 C4 0.1(4) . . . . ?
C2 C1 C6 F5 -179.9(2) . . . . ?
C2 C1 C6 C5 -0.4(3) . . . . ?
C2 C3 C4 F3 -179.8(2) . . . . ?
C2 C3 C4 C5 -0.6(4) . . . . ?
C3 C4 C5 F4 -179.9(2) . . . . ?
C3 C4 C5 C6 0.6(4) . . . . ?
C4 C5 C6 F5 179.4(2) . . . . ?
C4 C5 C6 C1 -0.1(4) . . . . ?
C6 C1 C2 F1 179.9(2) . . . . ?
C6 C1 C2 C3 0.4(4) . . . . ?
C7 C8 C9 F7 -179.3(2) . . . . ?
C7 C8 C9 C10 0.5(4) . . . . ?
C8 C7 C12 F10 179.8(2) . . . . ?
C8 C7 C12 C11 -0.8(4) . . . . ?
C8 C9 C10 F8 -179.5(2) . . . . ?
C8 C9 C10 C11 -0.2(4) . . . . ?
C9 C10 C11 F9 179.8(2) . . . . ?
C9 C10 C11 C12 -0.6(4) . . . . ?
C10 C11 C12 F10 -179.5(2) . . . . ?
C10 C11 C12 C7 1.1(4) . . . . ?
C12 C7 C8 F6 180.0(2) . . . . ?
C12 C7 C8 C9 0.0(4) . . . . ?
C13 N1 C17 C16 0.8(4) . . . . ?
C13 C14 C15 N2 -178.4(3) . . . . ?
C13 C14 C15 C16 2.0(4) . . . . ?
C14 C15 C16 C17 -2.2(4) . . . . ?
C15 C16 C17 N1 0.8(5) . . . . ?
C17 N1 C13 C14 -1.0(4) . . . . ?
C18 N2 C15 C14 1.6(4) . . . . ?
C18 N2 C15 C16 -178.9(3) . . . . ?
C19 N2 C15 C14 177.7(3) . . . . ?
C19 N2 C15 C16 -2.9(4) . . . . ?
C20 N3 C24 C23 0.4(4) . . . . ?
C20 C21 C22 N4 -179.4(3) . . . . ?
C20 C21 C22 C23 1.8(4) . . . . ?
C21 C22 C23 C24 -2.2(4) . . . . ?
C22 C23 C24 N3 1.2(4) . . . . ?
C24 N3 C20 C21 -0.9(4) . . . . ?
C25 N4 C22 C21 3.6(4) . . . . ?
C25 N4 C22 C23 -177.6(3) . . . . ?
C26 N4 C22 C21 179.1(3) . . . . ?
C26 N4 C22 C23 -2.2(4) . . . . ?

loop_
_smtbx_masks_void_nr
_smtbx_masks_void_average_x
_smtbx_masks_void_average_y
_smtbx_masks_void_average_z
_smtbx_masks_void_volume
_smtbx_masks_void_count_electrons
_smtbx_masks_void_content
1 -0.902 -0.273 -0.461 902.1 333.0 ?
